data_4067903
loop_
_publ_author_name
'Orbach, Meital'
'Choudhury, Joyanta'
'Lahav, Michal'
'Zenkina, Olena V.'
'Diskin-Posner, Yael'
'Leitus, Gregory'
'Iron, Mark A.'
'van der Boom, Milko E.'

_publ_section_title
;
 Palladium-Catalyzed Cross-Coupling Reactions with Fluorinated Substrates:
 Mechanistic Insights into the Undesired Hydrodehalogenation of Aryl
 Halides
;
_journal_issue 4
_journal_name_full Organometallics
_journal_page_first 1271
_journal_paper_doi 10.1021/om200898t
_journal_volume 31
_journal_year 2012
_chemical_formula_moiety 'C25 H36 Br F4 N P2 Pd'
_chemical_formula_sum 'C25 H36 Br F4 N P2 Pd'
_chemical_formula_weight 674.80
_chemical_name_systematic
; 
 ? 
;
_space_group_IT_number 14
_symmetry_cell_setting monoclinic
_symmetry_space_group_name_Hall '-P 2ybc'
_symmetry_space_group_name_H-M 'P 1 21/c 1'
_atom_sites_solution_hydrogens geom
_atom_sites_solution_primary direct
_atom_sites_solution_secondary difmap
_audit_creation_method SHELXL-97
_cell_angle_alpha 90.00
_cell_angle_beta 102.60(3)
_cell_angle_gamma 90.00
_cell_formula_units_Z 4
_cell_length_a 15.967(3)
_cell_length_b 13.233(3)
_cell_length_c 13.854(3)
_cell_measurement_reflns_used 34173
_cell_measurement_temperature 120(2)
_cell_measurement_theta_max 31.13
_cell_measurement_theta_min 2.04
_cell_volume 2856.7(11)
_computing_cell_refinement 'Bruker Apex2'
_computing_data_collection 'Bruker Apex2'
_computing_data_reduction 'Bruker Apex2'
_computing_molecular_graphics 'Bruker SHELXTL'
_computing_publication_material 'Bruker SHELXTL'
_computing_structure_refinement 'SHELXL-97 (Sheldrick, 1997)'
_computing_structure_solution 'SHELXS-97 (Sheldrick, 1990)'
_diffrn_ambient_temperature 120(2)
_diffrn_measured_fraction_theta_full 0.988
_diffrn_measured_fraction_theta_max 0.988
_diffrn_measurement_device_type 'Bruker Kappa Apex2 CCD'
_diffrn_measurement_method 'phi and omega scans'
_diffrn_radiation_monochromator graphite
_diffrn_radiation_source 'fine-focus sealed tube'
_diffrn_radiation_type MoK\a
_diffrn_radiation_wavelength 0.71073
_diffrn_reflns_av_R_equivalents 0.0288
_diffrn_reflns_av_sigmaI/netI 0.0316
_diffrn_reflns_limit_h_max 23
_diffrn_reflns_limit_h_min -23
_diffrn_reflns_limit_k_max 12
_diffrn_reflns_limit_k_min -19
_diffrn_reflns_limit_l_max 20
_diffrn_reflns_limit_l_min -16
_diffrn_reflns_number 34171
_diffrn_reflns_theta_full 31.13
_diffrn_reflns_theta_max 31.13
_diffrn_reflns_theta_min 2.15
_exptl_absorpt_coefficient_mu 2.200
_exptl_absorpt_correction_T_max 0.9783
_exptl_absorpt_correction_T_min 0.9171
_exptl_absorpt_correction_type multi-scan
_exptl_absorpt_process_details 'Bruker SHELXTL'
_exptl_crystal_colour colourless
_exptl_crystal_density_diffrn 1.569
_exptl_crystal_density_method 'not measured'
_exptl_crystal_description needle
_exptl_crystal_F_000 1360
_exptl_crystal_size_max 0.04
_exptl_crystal_size_mid 0.02
_exptl_crystal_size_min 0.01
_refine_diff_density_max 1.201
_refine_diff_density_min -1.163
_refine_diff_density_rms 0.092
_refine_ls_extinction_method none
_refine_ls_goodness_of_fit_ref 1.016
_refine_ls_hydrogen_treatment constr
_refine_ls_matrix_type full
_refine_ls_number_parameters 332
_refine_ls_number_reflns 9092
_refine_ls_number_restraints 0
_refine_ls_restrained_S_all 1.016
_refine_ls_R_factor_all 0.0459
_refine_ls_R_factor_gt 0.0306
_refine_ls_shift/su_max 0.003
_refine_ls_shift/su_mean 0.000
_refine_ls_structure_factor_coef Fsqd
_refine_ls_weighting_details 'calc w=1/[\s^2^(Fo^2^)+(0.0151P)^2^+4.8956P] where P=(Fo^2^+2Fc^2^)/3'
_refine_ls_weighting_scheme calc
_refine_ls_wR_factor_gt 0.0620
_refine_ls_wR_factor_ref 0.0680
_reflns_number_gt 7285
_reflns_number_total 9092
_reflns_threshold_expression >2sigma(I)
_cod_data_source_file om200898t_si_003.cif
_cod_data_source_block v145
_cod_depositor_comments
;
The following automatic conversions were performed:

'_symmetry_cell_setting' value 'Monoclinic' changed to 'monoclinic'
according to /home/saulius/struct/CIF-dictionaries/cif_core.dic
dictionary named 'cif_core.dic' version 2.4.1 from 2010-06-29.

Automatic conversion script
Id: cif_fix_values 1715 2011-07-08 13:25:40Z adriana 
;
_cod_original_cell_volume 2856.8(10)
_cod_original_sg_symbol_Hall -P2ybc
_cod_original_sg_symbol_H-M P2(1)/c
_cod_database_code 4067903

loop_
_symmetry_equiv_pos_as_xyz
'x, y, z'
'-x, y+1/2, -z+1/2'
'-x, -y, -z'
'x, -y-1/2, z-1/2'

loop_
_atom_site_label
_atom_site_type_symbol
_atom_site_fract_x
_atom_site_fract_y
_atom_site_fract_z
_atom_site_U_iso_or_equiv
_atom_site_adp_type
_atom_site_occupancy
_atom_site_symmetry_multiplicity
_atom_site_calc_flag
_atom_site_refinement_flags
_atom_site_disorder_assembly
_atom_site_disorder_group
Pd1 Pd 0.308119(9) 0.502104(12) 0.230290(10) 0.01444(4) Uani 1 1 d . . .
Br1 Br 0.412233(15) 0.381805(18) 0.327144(17) 0.02630(6) Uani 1 1 d . . .
P1 P 0.39515(3) 0.63595(4) 0.29892(4) 0.01694(10) Uani 1 1 d . . .
P2 P 0.22999(3) 0.36401(4) 0.15752(4) 0.01809(11) Uani 1 1 d . . .
F1 F 0.15351(9) 0.61224(12) 0.29041(11) 0.0349(3) Uani 1 1 d . . .
F2 F 0.27622(10) 0.59450(13) 0.00965(10) 0.0368(4) Uani 1 1 d . . .
F3 F 0.03917(10) 0.74449(14) 0.20007(15) 0.0526(5) Uani 1 1 d . . .
F4 F 0.16183(12) 0.72434(14) -0.08272(12) 0.0506(5) Uani 1 1 d . . .
N1 N -0.19414(16) 1.0491(2) -0.2136(2) 0.0459(6) Uani 1 1 d . A .
C1 C 0.35099(15) 0.76351(17) 0.27537(17) 0.0252(5) Uani 1 1 d . . .
H1A H 0.3391 0.7756 0.2031 0.030 Uiso 1 1 calc R . .
H1B H 0.2953 0.7656 0.2956 0.030 Uiso 1 1 calc R . .
C2 C 0.40609(17) 0.85067(19) 0.3264(2) 0.0318(5) Uani 1 1 d . . .
H2A H 0.4167 0.8416 0.3983 0.048 Uiso 1 1 calc R . .
H2B H 0.3760 0.9147 0.3083 0.048 Uiso 1 1 calc R . .
H2C H 0.4609 0.8515 0.3056 0.048 Uiso 1 1 calc R . .
C3 C 0.43250(14) 0.62760(19) 0.43265(15) 0.0242(5) Uani 1 1 d . . .
H3A H 0.4684 0.5663 0.4488 0.029 Uiso 1 1 calc R . .
H3B H 0.4691 0.6869 0.4561 0.029 Uiso 1 1 calc R . .
C4 C 0.36015(18) 0.6235(3) 0.48750(18) 0.0404(7) Uani 1 1 d . . .
H4A H 0.3269 0.6863 0.4760 0.061 Uiso 1 1 calc R . .
H4B H 0.3841 0.6155 0.5585 0.061 Uiso 1 1 calc R . .
H4C H 0.3226 0.5661 0.4634 0.061 Uiso 1 1 calc R . .
C5 C 0.49443(14) 0.63384(19) 0.25382(17) 0.0248(5) Uani 1 1 d . . .
H5A H 0.5276 0.6959 0.2765 0.030 Uiso 1 1 calc R . .
H5B H 0.5293 0.5753 0.2835 0.030 Uiso 1 1 calc R . .
C6 C 0.48043(18) 0.6271(2) 0.14129(19) 0.0362(6) Uani 1 1 d . . .
H6A H 0.4481 0.5656 0.1180 0.054 Uiso 1 1 calc R . .
H6B H 0.5361 0.6251 0.1225 0.054 Uiso 1 1 calc R . .
H6C H 0.4481 0.6863 0.1112 0.054 Uiso 1 1 calc R . .
C7 C 0.12923(14) 0.38331(19) 0.06646(16) 0.0241(4) Uani 1 1 d . . .
H7A H 0.1386 0.4358 0.0190 0.029 Uiso 1 1 calc R . .
H7B H 0.1143 0.3198 0.0289 0.029 Uiso 1 1 calc R . .
C8 C 0.05296(15) 0.4150(2) 0.1099(2) 0.0309(5) Uani 1 1 d . . .
H8A H 0.0395 0.3608 0.1523 0.046 Uiso 1 1 calc R . .
H8B H 0.0030 0.4278 0.0561 0.046 Uiso 1 1 calc R . .
H8C H 0.0675 0.4766 0.1492 0.046 Uiso 1 1 calc R . .
C9 C 0.20244(17) 0.27543(19) 0.24739(17) 0.0284(5) Uani 1 1 d . . .
H9A H 0.1548 0.2317 0.2132 0.034 Uiso 1 1 calc R . .
H9B H 0.2526 0.2315 0.2728 0.034 Uiso 1 1 calc R . .
C10 C 0.17583(18) 0.3268(2) 0.33502(18) 0.0356(6) Uani 1 1 d . . .
H10A H 0.2245 0.3651 0.3732 0.053 Uiso 1 1 calc R . .
H10B H 0.1582 0.2753 0.3774 0.053 Uiso 1 1 calc R . .
H10C H 0.1278 0.3728 0.3105 0.053 Uiso 1 1 calc R . .
C11 C 0.29191(15) 0.28541(19) 0.08982(17) 0.0275(5) Uani 1 1 d . . .
H11A H 0.3422 0.2577 0.1372 0.033 Uiso 1 1 calc R . .
H11B H 0.2559 0.2277 0.0602 0.033 Uiso 1 1 calc R . .
C12 C 0.3234(2) 0.3413(2) 0.0079(2) 0.0438(7) Uani 1 1 d . . .
H12A H 0.2742 0.3700 -0.0390 0.066 Uiso 1 1 calc R . .
H12B H 0.3538 0.2940 -0.0268 0.066 Uiso 1 1 calc R . .
H12C H 0.3624 0.3958 0.0370 0.066 Uiso 1 1 calc R . .
C13 C 0.22161(13) 0.59984(17) 0.15507(16) 0.0202(4) Uani 1 1 d . . .
C14 C 0.15842(14) 0.64136(18) 0.19739(18) 0.0255(5) Uani 1 1 d . . .
C15 C 0.21896(14) 0.63164(18) 0.05978(17) 0.0254(5) Uani 1 1 d . . .
C16 C 0.09874(15) 0.7094(2) 0.1510(2) 0.0350(6) Uani 1 1 d . A .
C17 C 0.15896(17) 0.7000(2) 0.0113(2) 0.0349(6) Uani 1 1 d . A .
C18 C 0.09586(16) 0.74255(19) 0.0555(2) 0.0386(7) Uani 1 1 d . . .
C19 C 0.0257(2) 0.8148(3) 0.0181(3) 0.0214(9) Uani 0.698(7) 1 d P A 1
H19 H -0.0103 0.8348 0.0610 0.026 Uiso 0.698(7) 1 calc PR A 1
C20 C 0.0108(2) 0.8531(3) -0.0730(3) 0.0229(9) Uani 0.698(7) 1 d P A 1
H20 H 0.0475 0.8357 -0.1158 0.028 Uiso 0.698(7) 1 calc PR A 1
C19A C 0.0453(5) 0.8110(6) -0.0333(6) 0.0174(18) Uani 0.302(7) 1 d P A 2
H19A H 0.0610 0.8139 -0.0956 0.021 Uiso 0.302(7) 1 calc PR A 2
C20A C -0.0195(5) 0.8633(6) -0.0145(5) 0.021(2) Uani 0.302(7) 1 d P A 2
H20A H -0.0368 0.8642 0.0469 0.025 Uiso 0.302(7) 1 calc PR A 2
C21 C -0.06345(18) 0.9237(2) -0.1091(3) 0.0432(8) Uani 1 1 d . . .
C22 C -0.1311(2) 0.9534(2) -0.0683(2) 0.0475(8) Uani 1 1 d . A .
H22 H -0.1342 0.9319 -0.0038 0.057 Uiso 1 1 calc R . .
C23 C -0.06365(18) 0.9595(2) -0.2011(3) 0.0458(8) Uani 1 1 d . A .
H23 H -0.0181 0.9421 -0.2322 0.055 Uiso 1 1 calc R . .
C24 C -0.1946(2) 1.0150(2) -0.1227(3) 0.0471(8) Uani 1 1 d . . .
H24 H -0.2410 1.0340 -0.0939 0.057 Uiso 1 1 calc R A .
C25 C -0.1281(2) 1.0199(2) -0.2492(2) 0.0449(7) Uani 1 1 d . . .
H25 H -0.1254 1.0428 -0.3134 0.054 Uiso 1 1 calc R A .

loop_
_atom_site_aniso_label
_atom_site_aniso_U_11
_atom_site_aniso_U_22
_atom_site_aniso_U_33
_atom_site_aniso_U_23
_atom_site_aniso_U_13
_atom_site_aniso_U_12
Pd1 0.01423(6) 0.01463(7) 0.01421(6) -0.00065(6) 0.00258(5) -0.00079(6)
Br1 0.02640(11) 0.02192(12) 0.02734(11) 0.00089(9) -0.00123(8) 0.00403(9)
P1 0.0162(2) 0.0166(3) 0.0175(2) -0.0008(2) 0.00248(18) -0.0025(2)
P2 0.0198(2) 0.0177(3) 0.0165(2) -0.0028(2) 0.00365(19) -0.0030(2)
F1 0.0301(7) 0.0405(9) 0.0375(8) -0.0112(7) 0.0147(6) 0.0028(7)
F2 0.0388(8) 0.0479(10) 0.0252(7) 0.0111(7) 0.0104(6) 0.0056(7)
F3 0.0283(8) 0.0394(10) 0.0886(14) -0.0173(10) 0.0093(8) 0.0128(7)
F4 0.0543(11) 0.0456(11) 0.0417(9) 0.0249(8) -0.0116(8) -0.0033(9)
N1 0.0379(13) 0.0387(14) 0.0565(16) 0.0076(12) 0.0005(12) 0.0153(11)
C1 0.0272(11) 0.0176(11) 0.0284(11) 0.0000(9) 0.0012(9) -0.0015(9)
C2 0.0324(13) 0.0194(12) 0.0428(14) -0.0042(11) 0.0068(11) -0.0047(10)
C3 0.0251(10) 0.0258(12) 0.0188(9) -0.0018(9) -0.0016(8) -0.0040(9)
C4 0.0424(15) 0.059(2) 0.0217(11) -0.0057(12) 0.0107(10) -0.0114(14)
C5 0.0196(10) 0.0250(12) 0.0308(11) -0.0011(9) 0.0074(8) -0.0043(9)
C6 0.0376(14) 0.0408(16) 0.0355(13) -0.0040(12) 0.0194(11) -0.0096(12)
C7 0.0224(10) 0.0252(12) 0.0224(10) -0.0039(9) 0.0000(8) -0.0056(9)
C8 0.0214(11) 0.0293(13) 0.0396(13) -0.0077(11) 0.0013(10) -0.0034(10)
C9 0.0356(13) 0.0242(12) 0.0250(11) 0.0020(9) 0.0056(9) -0.0091(10)
C10 0.0377(14) 0.0470(17) 0.0235(11) 0.0043(11) 0.0099(10) -0.0104(12)
C11 0.0272(11) 0.0274(13) 0.0278(11) -0.0106(10) 0.0060(9) 0.0006(10)
C12 0.0494(17) 0.0457(18) 0.0454(16) -0.0184(14) 0.0300(14) -0.0117(14)
C13 0.0158(9) 0.0178(10) 0.0250(10) -0.0028(8) 0.0001(8) -0.0020(8)
C14 0.0187(10) 0.0208(11) 0.0348(12) -0.0079(10) 0.0010(9) -0.0012(9)
C15 0.0226(10) 0.0234(12) 0.0280(11) 0.0024(9) 0.0006(9) -0.0021(9)
C16 0.0177(10) 0.0215(12) 0.0612(18) -0.0110(12) -0.0017(11) 0.0015(9)
C17 0.0336(13) 0.0248(13) 0.0371(13) 0.0113(11) -0.0123(11) -0.0084(11)
C18 0.0227(11) 0.0162(11) 0.0649(18) -0.0001(12) -0.0164(12) -0.0019(10)
C19 0.0178(15) 0.0205(17) 0.0256(18) -0.0036(13) 0.0039(13) -0.0004(13)
C20 0.0182(15) 0.0211(17) 0.0291(18) 0.0036(14) 0.0042(13) 0.0018(13)
C19A 0.017(3) 0.018(4) 0.017(3) 0.001(3) 0.003(3) 0.000(3)
C20A 0.020(4) 0.018(4) 0.022(3) 0.000(3) 0.003(3) -0.001(3)
C21 0.0321(14) 0.0189(13) 0.0649(19) 0.0062(13) -0.0193(13) -0.0065(11)
C22 0.074(2) 0.0347(16) 0.0280(13) 0.0029(12) -0.0022(14) -0.0220(16)
C23 0.0303(14) 0.0270(14) 0.083(2) 0.0033(15) 0.0201(15) 0.0033(11)
C24 0.0419(16) 0.0427(18) 0.063(2) -0.0161(15) 0.0244(15) -0.0005(14)
C25 0.0561(19) 0.0364(17) 0.0445(16) 0.0129(13) 0.0158(14) 0.0043(14)

loop_
_atom_type_symbol
_atom_type_description
_atom_type_scat_dispersion_real
_atom_type_scat_dispersion_imag
_atom_type_scat_source
C C 0.0033 0.0016 'International Tables Vol C Tables 4.2.6.8 and 6.1.1.4'
H H 0.0000 0.0000 'International Tables Vol C Tables 4.2.6.8 and 6.1.1.4'
N N 0.0061 0.0033 'International Tables Vol C Tables 4.2.6.8 and 6.1.1.4'
F F 0.0171 0.0103 'International Tables Vol C Tables 4.2.6.8 and 6.1.1.4'
P P 0.1023 0.0942 'International Tables Vol C Tables 4.2.6.8 and 6.1.1.4'
Br Br -0.2901 2.4595 'International Tables Vol C Tables 4.2.6.8 and 6.1.1.4'
Pd Pd -0.9988 1.0072 'International Tables Vol C Tables 4.2.6.8 and 6.1.1.4'

loop_
_geom_angle_atom_site_label_1
_geom_angle_atom_site_label_2
_geom_angle_atom_site_label_3
_geom_angle
C13 Pd1 P2 92.18(7)
C13 Pd1 P1 90.21(7)
P2 Pd1 P1 175.71(2)
C13 Pd1 Br1 178.22(6)
P2 Pd1 Br1 87.87(3)
P1 Pd1 Br1 89.85(3)
C3 P1 C5 103.36(11)
C3 P1 C1 105.37(11)
C5 P1 C1 106.40(11)
C3 P1 Pd1 113.82(8)
C5 P1 Pd1 109.55(8)
C1 P1 Pd1 117.21(8)
C11 P2 C9 102.80(12)
C11 P2 C7 102.58(11)
C9 P2 C7 104.60(11)
C11 P2 Pd1 111.84(8)
C9 P2 Pd1 113.29(8)
C7 P2 Pd1 119.88(8)
C25 N1 C24 115.0(3)
C2 C1 P1 116.94(17)
C2 C1 H1A 108.1
P1 C1 H1A 108.1
C2 C1 H1B 108.1
P1 C1 H1B 108.1
H1A C1 H1B 107.3
C1 C2 H2A 109.5
C1 C2 H2B 109.5
H2A C2 H2B 109.5
C1 C2 H2C 109.5
H2A C2 H2C 109.5
H2B C2 H2C 109.5
C4 C3 P1 113.32(17)
C4 C3 H3A 108.9
P1 C3 H3A 108.9
C4 C3 H3B 108.9
P1 C3 H3B 108.9
H3A C3 H3B 107.7
C3 C4 H4A 109.5
C3 C4 H4B 109.5
H4A C4 H4B 109.5
C3 C4 H4C 109.5
H4A C4 H4C 109.5
H4B C4 H4C 109.5
C6 C5 P1 113.90(17)
C6 C5 H5A 108.8
P1 C5 H5A 108.8
C6 C5 H5B 108.8
P1 C5 H5B 108.8
H5A C5 H5B 107.7
C5 C6 H6A 109.5
C5 C6 H6B 109.5
H6A C6 H6B 109.5
C5 C6 H6C 109.5
H6A C6 H6C 109.5
H6B C6 H6C 109.5
C8 C7 P2 114.96(16)
C8 C7 H7A 108.5
P2 C7 H7A 108.5
C8 C7 H7B 108.5
P2 C7 H7B 108.5
H7A C7 H7B 107.5
C7 C8 H8A 109.5
C7 C8 H8B 109.5
H8A C8 H8B 109.5
C7 C8 H8C 109.5
H8A C8 H8C 109.5
H8B C8 H8C 109.5
C10 C9 P2 113.86(18)
C10 C9 H9A 108.8
P2 C9 H9A 108.8
C10 C9 H9B 108.8
P2 C9 H9B 108.8
H9A C9 H9B 107.7
C9 C10 H10A 109.5
C9 C10 H10B 109.5
H10A C10 H10B 109.5
C9 C10 H10C 109.5
H10A C10 H10C 109.5
H10B C10 H10C 109.5
C12 C11 P2 114.07(19)
C12 C11 H11A 108.7
P2 C11 H11A 108.7
C12 C11 H11B 108.7
P2 C11 H11B 108.7
H11A C11 H11B 107.6
C11 C12 H12A 109.5
C11 C12 H12B 109.5
H12A C12 H12B 109.5
C11 C12 H12C 109.5
H12A C12 H12C 109.5
H12B C12 H12C 109.5
C15 C13 C14 114.3(2)
C15 C13 Pd1 124.58(17)
C14 C13 Pd1 121.14(17)
F1 C14 C16 116.9(2)
F1 C14 C13 119.0(2)
C16 C14 C13 124.1(2)
F2 C15 C13 119.8(2)
F2 C15 C17 117.6(2)
C13 C15 C17 122.6(2)
C14 C16 F3 118.8(3)
C14 C16 C18 122.2(3)
F3 C16 C18 119.1(2)
F4 C17 C15 117.3(3)
F4 C17 C18 120.1(2)
C15 C17 C18 122.6(2)
C16 C18 C17 114.3(2)
C16 C18 C19 113.8(3)
C17 C18 C19 131.9(3)
C16 C18 C19A 145.2(4)
C17 C18 C19A 100.5(4)
C20 C19 C18 122.9(3)
C20 C19 H19 118.5
C18 C19 H19 118.5
C19 C20 C21 121.1(3)
C19 C20 H20 119.5
C21 C20 H20 119.5
C20A C19A C18 115.6(6)
C20A C19A H19A 122.2
C18 C19A H19A 122.2
C19A C20A C21 109.3(6)
C19A C20A H20A 125.3
C21 C20A H20A 125.3
C23 C21 C22 116.2(3)
C23 C21 C20 111.6(3)
C22 C21 C20 132.1(3)
C23 C21 C20A 150.7(4)
C22 C21 C20A 93.0(4)
C21 C22 C24 119.3(3)
C21 C22 H22 120.4
C24 C22 H22 120.4
C25 C23 C21 120.8(3)
C25 C23 H23 119.6
C21 C23 H23 119.6
N1 C24 C22 123.8(3)
N1 C24 H24 118.1
C22 C24 H24 118.1
N1 C25 C23 124.9(3)
N1 C25 H25 117.5
C23 C25 H25 117.5

loop_
_geom_bond_atom_site_label_1
_geom_bond_atom_site_label_2
_geom_bond_distance
Pd1 C13 2.010(2)
Pd1 P2 2.3158(7)
Pd1 P1 2.3228(7)
Pd1 Br1 2.4748(6)
P1 C3 1.822(2)
P1 C5 1.827(2)
P1 C1 1.831(2)
P2 C11 1.829(2)
P2 C9 1.832(2)
P2 C7 1.833(2)
F1 C14 1.364(3)
F2 C15 1.355(3)
F3 C16 1.365(3)
F4 C17 1.353(3)
N1 C25 1.316(4)
N1 C24 1.338(4)
C1 C2 1.528(3)
C1 H1A 0.9900
C1 H1B 0.9900
C2 H2A 0.9800
C2 H2B 0.9800
C2 H2C 0.9800
C3 C4 1.516(3)
C3 H3A 0.9900
C3 H3B 0.9900
C4 H4A 0.9800
C4 H4B 0.9800
C4 H4C 0.9800
C5 C6 1.528(3)
C5 H5A 0.9900
C5 H5B 0.9900
C6 H6A 0.9800
C6 H6B 0.9800
C6 H6C 0.9800
C7 C8 1.530(3)
C7 H7A 0.9900
C7 H7B 0.9900
C8 H8A 0.9800
C8 H8B 0.9800
C8 H8C 0.9800
C9 C10 1.530(3)
C9 H9A 0.9900
C9 H9B 0.9900
C10 H10A 0.9800
C10 H10B 0.9800
C10 H10C 0.9800
C11 C12 1.529(4)
C11 H11A 0.9900
C11 H11B 0.9900
C12 H12A 0.9800
C12 H12B 0.9800
C12 H12C 0.9800
C13 C15 1.377(3)
C13 C14 1.386(3)
C14 C16 1.365(3)
C15 C17 1.380(3)
C16 C18 1.386(4)
C17 C18 1.405(4)
C18 C19 1.477(4)
C18 C19A 1.598(8)
C19 C20 1.333(5)
C19 H19 0.9500
C20 C21 1.506(5)
C20 H20 0.9500
C19A C20A 1.317(11)
C19A H19A 0.9500
C20A C21 1.564(8)
C20A H20A 0.9500
C21 C23 1.360(5)
C21 C22 1.381(5)
C22 C24 1.387(5)
C22 H22 0.9500
C23 C25 1.357(4)
C23 H23 0.9500
C24 H24 0.9500
C25 H25 0.9500

loop_
_geom_torsion_atom_site_label_1
_geom_torsion_atom_site_label_2
_geom_torsion_atom_site_label_3
_geom_torsion_atom_site_label_4
_geom_torsion
C13 Pd1 P1 C3 131.02(11)
Br1 Pd1 P1 C3 -47.20(9)
C13 Pd1 P1 C5 -113.83(11)
Br1 Pd1 P1 C5 67.94(9)
C13 Pd1 P1 C1 7.47(11)
Br1 Pd1 P1 C1 -170.76(9)
C13 Pd1 P2 C11 120.68(11)
Br1 Pd1 P2 C11 -61.10(9)
C13 Pd1 P2 C9 -123.70(11)
Br1 Pd1 P2 C9 54.52(10)
C13 Pd1 P2 C7 0.62(10)
Br1 Pd1 P2 C7 178.84(8)
C3 P1 C1 C2 48.2(2)
C5 P1 C1 C2 -61.1(2)
Pd1 P1 C1 C2 175.95(15)
C5 P1 C3 C4 -177.5(2)
C1 P1 C3 C4 71.0(2)
Pd1 P1 C3 C4 -58.8(2)
C3 P1 C5 C6 172.94(19)
C1 P1 C5 C6 -76.3(2)
Pd1 P1 C5 C6 51.3(2)
C11 P2 C7 C8 159.99(18)
C9 P2 C7 C8 53.0(2)
Pd1 P2 C7 C8 -75.41(19)
C11 P2 C9 C10 161.32(19)
C7 P2 C9 C10 -91.8(2)
Pd1 P2 C9 C10 40.4(2)
C9 P2 C11 C12 179.72(19)
C7 P2 C11 C12 71.3(2)
Pd1 P2 C11 C12 -58.4(2)
P2 Pd1 C13 C15 -83.11(19)
P1 Pd1 C13 C15 93.33(19)
P2 Pd1 C13 C14 97.02(18)
P1 Pd1 C13 C14 -86.54(18)
C15 C13 C14 F1 177.8(2)
Pd1 C13 C14 F1 -2.3(3)
C15 C13 C14 C16 -1.0(3)
Pd1 C13 C14 C16 178.84(18)
C14 C13 C15 F2 -178.4(2)
Pd1 C13 C15 F2 1.7(3)
C14 C13 C15 C17 0.7(3)
Pd1 C13 C15 C17 -179.15(18)
F1 C14 C16 F3 0.7(3)
C13 C14 C16 F3 179.5(2)
F1 C14 C16 C18 -178.3(2)
C13 C14 C16 C18 0.6(4)
F2 C15 C17 F4 0.2(3)
C13 C15 C17 F4 -179.0(2)
F2 C15 C17 C18 179.2(2)
C13 C15 C17 C18 0.0(4)
C14 C16 C18 C17 0.2(4)
F3 C16 C18 C17 -178.7(2)
C14 C16 C18 C19 179.1(2)
F3 C16 C18 C19 0.1(3)
C14 C16 C18 C19A 176.9(5)
F3 C16 C18 C19A -2.1(7)
F4 C17 C18 C16 178.5(2)
C15 C17 C18 C16 -0.5(4)
F4 C17 C18 C19 -0.1(4)
C15 C17 C18 C19 -179.1(3)
F4 C17 C18 C19A 0.4(4)
C15 C17 C18 C19A -178.6(3)
C16 C18 C19 C20 -178.1(3)
C17 C18 C19 C20 0.5(5)
C19A C18 C19 C20 -0.5(5)
C18 C19 C20 C21 177.8(3)
C16 C18 C19A C20A 3.7(10)
C17 C18 C19A C20A -179.4(5)
C19 C18 C19A C20A -0.1(4)
C18 C19A C20A C21 -178.5(4)
C19 C20 C21 C23 175.7(3)
C19 C20 C21 C22 -7.8(5)
C19 C20 C21 C20A 1.5(5)
C19A C20A C21 C23 -12.7(11)
C19A C20A C21 C22 171.5(5)
C19A C20A C21 C20 -1.7(4)
C23 C21 C22 C24 1.1(4)
C20 C21 C22 C24 -175.3(3)
C20A C21 C22 C24 178.8(4)
C22 C21 C23 C25 -0.8(4)
C20 C21 C23 C25 176.3(3)
C20A C21 C23 C25 -176.2(7)
C25 N1 C24 C22 0.0(5)
C21 C22 C24 N1 -0.7(5)
C24 N1 C25 C23 0.3(5)
C21 C23 C25 N1 0.2(5)
